data_1565923
loop_
_publ_author_name
'Narita, Hiroki'
'Choi, Heekyoung'
'Ito, Masato'
'Ando, Naoki'
'Ogi, Soichiro'
'Yamaguchi, Shigehiro'

_publ_section_title
;
 Fully fused boron-doped polycyclic aromatic hydrocarbons: their
 synthesis, structure--property relationships, and self-assembly behavior
 in aqueous media
;
_journal_issue 5
_journal_name_full 'Chemical Science'
_journal_page_first 1484
_journal_page_last 1491
_journal_paper_doi 10.1039/D1SC06710A
_journal_volume 13
_journal_year 2022
_chemical_formula_moiety 'C63 H53 B Cl2 O2 Si2'
_chemical_formula_sum 'C63 H53 B Cl2 O2 Si2'
_chemical_formula_weight 979.94
_space_group_crystal_system triclinic
_space_group_IT_number 2
_space_group_name_Hall '-P 1'
_space_group_name_H-M_alt 'P -1'
_atom_sites_solution_hydrogens geom
_audit_creation_method SHELXL-2018/1
_audit_update_record
;
2021-11-26 deposited with the CCDC.	2022-01-06 downloaded from the CCDC.
;
_cell_angle_alpha 89.252(2)
_cell_angle_beta 84.010(2)
_cell_angle_gamma 84.665(2)
_cell_formula_units_Z 2
_cell_length_a 9.1151(2)
_cell_length_b 12.6682(2)
_cell_length_c 21.4094(4)
_cell_measurement_reflns_used 12702
_cell_measurement_temperature 123(2)
_cell_measurement_theta_max 29.7440
_cell_measurement_theta_min 2.3710
_cell_volume 2448.02(8)
_computing_structure_refinement 'SHELXL-2018/1 (Sheldrick, 2018)'
_computing_structure_solution 'SHELXT-2014/5 (Sheldrick, 2014)'
_diffrn_ambient_temperature 123(2)
_diffrn_measured_fraction_theta_full 0.994
_diffrn_measured_fraction_theta_max 0.989
_diffrn_measurement_device_type
;
Rigaku Single Crystal X-ray diffractometer equipped with 
FR-X generator, Varimax optics, and PILATUS 200K photon 
counting detector
;
_diffrn_radiation_type MoK\a
_diffrn_radiation_wavelength 0.71073
_diffrn_reflns_av_R_equivalents 0.0360
_diffrn_reflns_av_unetI/netI 0.0483
_diffrn_reflns_Laue_measured_fraction_full 0.994
_diffrn_reflns_Laue_measured_fraction_max 0.989
_diffrn_reflns_limit_h_max 11
_diffrn_reflns_limit_h_min -11
_diffrn_reflns_limit_k_max 16
_diffrn_reflns_limit_k_min -16
_diffrn_reflns_limit_l_max 27
_diffrn_reflns_limit_l_min -27
_diffrn_reflns_number 33495
_diffrn_reflns_point_group_measured_fraction_full 0.994
_diffrn_reflns_point_group_measured_fraction_max 0.989
_diffrn_reflns_theta_full 25.242
_diffrn_reflns_theta_max 27.499
_diffrn_reflns_theta_min 2.256
_exptl_absorpt_coefficient_mu 0.229
_exptl_absorpt_correction_T_max 1.00000
_exptl_absorpt_correction_T_min 0.86853
_exptl_absorpt_correction_type multi-scan
_exptl_absorpt_process_details
;
CrysAlisPro 1.171.41.95a (Rigaku Oxford Diffraction, 2021)
Empirical absorption correction using spherical harmonics,
implemented in SCALE3 ABSPACK scaling algorithm.
;
_exptl_crystal_colour red
_exptl_crystal_density_diffrn 1.329
_exptl_crystal_description plate
_exptl_crystal_F_000 1028
_exptl_crystal_size_max 0.200
_exptl_crystal_size_mid 0.100
_exptl_crystal_size_min 0.010
_refine_diff_density_max 0.715
_refine_diff_density_min -0.900
_refine_diff_density_rms 0.068
_refine_ls_extinction_method none
_refine_ls_goodness_of_fit_ref 1.033
_refine_ls_hydrogen_treatment constr
_refine_ls_matrix_type full
_refine_ls_number_parameters 637
_refine_ls_number_reflns 11130
_refine_ls_number_restraints 0
_refine_ls_restrained_S_all 1.033
_refine_ls_R_factor_all 0.0845
_refine_ls_R_factor_gt 0.0580
_refine_ls_shift/su_max 0.001
_refine_ls_shift/su_mean 0.000
_refine_ls_structure_factor_coef Fsqd
_refine_ls_weighting_details 'w=1/[\s^2^(Fo^2^)+(0.0792P)^2^+1.8860P] where P=(Fo^2^+2Fc^2^)/3'
_refine_ls_weighting_scheme calc
_refine_ls_wR_factor_gt 0.1497
_refine_ls_wR_factor_ref 0.1636
_reflns_Friedel_coverage 0.000
_reflns_number_gt 8106
_reflns_number_total 11130
_reflns_threshold_expression 'I > 2\s(I)'
_cod_data_source_file d1sc06710a2.cif
_cod_data_source_block compd_10b
_cod_depositor_comments 'Adding full bibliography for 1565922--1565925.cif.'
_cod_database_code 1565923
_shelx_shelxl_version_number 2018/1
_shelx_space_group_comment
;
The symmetry employed for this shelxl refinement is uniquely defined
by the following loop, which should always be used as a source of
symmetry information in preference to the above space-group names.
They are only intended as comments.
;
_shelx_estimated_absorpt_t_min 0.956
_shelx_estimated_absorpt_t_max 0.998
_exptl_absorpt_special_details
;
 ?
;

loop_
_space_group_symop_operation_xyz
'x, y, z'
'-x, -y, -z'

loop_
_atom_site_label
_atom_site_type_symbol
_atom_site_fract_x
_atom_site_fract_y
_atom_site_fract_z
_atom_site_U_iso_or_equiv
_atom_site_adp_type
_atom_site_occupancy
_atom_site_site_symmetry_order
_atom_site_calc_flag
_atom_site_refinement_flags_posn
_atom_site_refinement_flags_adp
_atom_site_refinement_flags_occupancy
_atom_site_disorder_assembly
_atom_site_disorder_group
B1 B 0.7452(3) 0.9002(2) 0.55184(12) 0.0235(5) Uani 1 1 d . . . . .
C1 C 0.8667(3) 0.8439(2) 0.50777(11) 0.0264(5) Uani 1 1 d . . . . .
C2 C 0.9275(3) 0.7433(2) 0.52396(11) 0.0271(5) Uani 1 1 d . . . . .
C3 C 1.0435(3) 0.6936(2) 0.48303(12) 0.0363(6) Uani 1 1 d . . . . .
H1 H 1.088503 0.625700 0.493120 0.044 Uiso 1 1 calc R U . . .
C4 C 1.0913(3) 0.7437(3) 0.42839(13) 0.0431(7) Uani 1 1 d . . . . .
H2 H 1.168637 0.708961 0.400792 0.052 Uiso 1 1 calc R U . . .
C5 C 1.0307(3) 0.8428(3) 0.41230(12) 0.0400(7) Uani 1 1 d . . . . .
H3 H 1.066293 0.875047 0.374062 0.048 Uiso 1 1 calc R U . . .
C6 C 0.9172(3) 0.8960(2) 0.45198(11) 0.0311(6) Uani 1 1 d . . . . .
C7 C 0.8488(3) 1.0035(2) 0.43777(11) 0.0305(6) Uani 1 1 d . . . . .
C8 C 0.9013(3) 1.0586(2) 0.38477(12) 0.0385(7) Uani 1 1 d . . . . .
H4 H 0.982735 1.027116 0.357905 0.046 Uiso 1 1 calc R U . . .
C9 C 0.8360(4) 1.1608(3) 0.36981(13) 0.0476(8) Uani 1 1 d . . . . .
H5 H 0.875950 1.197351 0.333863 0.057 Uiso 1 1 calc R U . . .
C10 C 0.7170(4) 1.2070(2) 0.40634(14) 0.0460(8) Uani 1 1 d . . . . .
H6 H 0.670715 1.273504 0.394596 0.055 Uiso 1 1 calc R U . . .
C11 C 0.6620(3) 1.1555(2) 0.46222(12) 0.0320(6) Uani 1 1 d . . . . .
C12 C 0.5443(3) 1.2031(2) 0.50346(12) 0.0340(6) Uani 1 1 d . . . . .
H7 H 0.497473 1.269760 0.492267 0.041 Uiso 1 1 calc R U . . .
C13 C 0.4950(3) 1.15715(19) 0.55886(12) 0.0306(6) Uani 1 1 d . . . . .
H8 H 0.416228 1.192323 0.585563 0.037 Uiso 1 1 calc R U . . .
C14 C 0.5613(3) 1.05721(18) 0.57649(10) 0.0236(5) Uani 1 1 d . . . . .
C15 C 0.6758(3) 1.00765(19) 0.53599(11) 0.0241(5) Uani 1 1 d . . . . .
C16 C 0.7288(3) 1.0556(2) 0.47842(11) 0.0276(5) Uani 1 1 d . . . . .
C17 C 0.6937(2) 0.84866(18) 0.61352(10) 0.0207(5) Uani 1 1 d . . . . .
C18 C 0.5818(2) 0.90296(17) 0.65411(10) 0.0188(4) Uani 1 1 d . . . . .
C19 C 0.5123(3) 1.00402(18) 0.63631(10) 0.0216(5) Uani 1 1 d . . . . .
C20 C 0.3986(3) 1.04937(17) 0.67734(11) 0.0229(5) Uani 1 1 d . . . . .
H9 H 0.348224 1.114588 0.665791 0.028 Uiso 1 1 calc R U . . .
C21 C 0.3533(3) 1.00391(18) 0.73555(11) 0.0220(5) Uani 1 1 d . . . . .
H10 H 0.274194 1.038789 0.762188 0.026 Uiso 1 1 calc R U . . .
C22 C 0.4220(2) 0.91008(17) 0.75424(10) 0.0184(4) Uani 1 1 d . . . . .
C23 C 0.5363(2) 0.85458(17) 0.71298(10) 0.0176(4) Uani 1 1 d . . . . .
C24 C 0.6057(2) 0.75591(17) 0.72811(10) 0.0180(4) Uani 1 1 d . . . . .
H11 H 0.577305 0.724910 0.767653 0.022 Uiso 1 1 calc R U . . .
C25 C 0.7155(2) 0.70116(17) 0.68706(10) 0.0189(4) Uani 1 1 d . . . . .
C26 C 0.7861(2) 0.59992(18) 0.70245(11) 0.0209(5) Uani 1 1 d . . . . .
C27 C 0.8828(3) 0.54612(18) 0.65837(11) 0.0246(5) Uani 1 1 d . . . . .
H12 H 0.922924 0.476303 0.667283 0.030 Uiso 1 1 calc R U . . .
C28 C 0.9236(3) 0.59243(19) 0.60027(11) 0.0270(5) Uani 1 1 d . . . . .
H13 H 0.990455 0.552175 0.570698 0.032 Uiso 1 1 calc R U . . .
C29 C 0.8718(3) 0.69328(19) 0.58374(11) 0.0237(5) Uani 1 1 d . . . . .
C30 C 0.7603(2) 0.74824(18) 0.62776(10) 0.0202(4) Uani 1 1 d . . . . .
C31 C 0.8137(3) 0.34054(18) 0.78036(11) 0.0235(5) Uani 1 1 d . . . . .
C32 C 0.8782(3) 0.24755(18) 0.80654(12) 0.0284(5) Uani 1 1 d . . . . .
H14 H 0.947107 0.252669 0.836474 0.034 Uiso 1 1 calc R U . . .
C33 C 0.8433(3) 0.1486(2) 0.78964(14) 0.0357(6) Uani 1 1 d . . . . .
H15 H 0.888946 0.086639 0.807657 0.043 Uiso 1 1 calc R U . . .
C34 C 0.7419(3) 0.1396(2) 0.74642(14) 0.0355(6) Uani 1 1 d . . . . .
H16 H 0.718215 0.071702 0.734581 0.043 Uiso 1 1 calc R U . . .
C35 C 0.6759(3) 0.2295(2) 0.72090(13) 0.0330(6) Uani 1 1 d . . . . .
H17 H 0.605430 0.223713 0.691713 0.040 Uiso 1 1 calc R U . . .
C36 C 0.7113(3) 0.32861(19) 0.73736(12) 0.0270(5) Uani 1 1 d . . . . .
H18 H 0.664944 0.389928 0.718997 0.032 Uiso 1 1 calc R U . . .
C37 C 1.0571(3) 0.49420(18) 0.78171(11) 0.0231(5) Uani 1 1 d . . . . .
C38 C 1.1027(3) 0.59589(19) 0.77187(12) 0.0277(5) Uani 1 1 d . . . . .
H19 H 1.030317 0.655098 0.773523 0.033 Uiso 1 1 calc R U . . .
C39 C 1.2511(3) 0.6122(2) 0.75975(13) 0.0308(6) Uani 1 1 d . . . . .
H20 H 1.279293 0.682008 0.752501 0.037 Uiso 1 1 calc R U . . .
C40 C 1.3576(3) 0.5280(2) 0.75817(14) 0.0361(6) Uani 1 1 d . . . . .
H21 H 1.459535 0.539326 0.750705 0.043 Uiso 1 1 calc R U . . .
C41 C 1.3155(3) 0.4268(2) 0.76750(17) 0.0468(8) Uani 1 1 d . . . . .
H22 H 1.388600 0.368077 0.766025 0.056 Uiso 1 1 calc R U . . .
C42 C 1.1672(3) 0.4106(2) 0.77902(15) 0.0382(7) Uani 1 1 d . . . . .
H23 H 1.139945 0.340324 0.785244 0.046 Uiso 1 1 calc R U . . .
C43 C 0.7969(3) 0.50795(18) 0.88634(11) 0.0240(5) Uani 1 1 d . . . . .
C44 C 0.6352(3) 0.4839(2) 0.90251(13) 0.0359(6) Uani 1 1 d . . . . .
H24 H 0.627808 0.407814 0.897842 0.054 Uiso 1 1 calc R U . . .
H25 H 0.572669 0.523628 0.874065 0.054 Uiso 1 1 calc R U . . .
H26 H 0.602080 0.505011 0.945952 0.054 Uiso 1 1 calc R U . . .
C45 C 0.8102(3) 0.6251(2) 0.89741(13) 0.0368(6) Uani 1 1 d . . . . .
H27 H 0.773690 0.643039 0.941013 0.055 Uiso 1 1 calc R U . . .
H28 H 0.751175 0.667962 0.868985 0.055 Uiso 1 1 calc R U . . .
H29 H 0.914246 0.639568 0.889368 0.055 Uiso 1 1 calc R U . . .
C46 C 0.8949(3) 0.4425(2) 0.92893(12) 0.0356(6) Uani 1 1 d . . . . .
H30 H 0.998286 0.457048 0.918392 0.053 Uiso 1 1 calc R U . . .
H31 H 0.885701 0.366899 0.922885 0.053 Uiso 1 1 calc R U . . .
H32 H 0.863543 0.461381 0.972850 0.053 Uiso 1 1 calc R U . . .
C47 C 0.0783(2) 0.90214(17) 0.85617(11) 0.0209(5) Uani 1 1 d . . . . .
C48 C 0.0460(3) 0.87691(17) 0.79634(11) 0.0229(5) Uani 1 1 d . . . . .
H33 H 0.124358 0.864458 0.763663 0.027 Uiso 1 1 calc R U . . .
C49 C -0.0988(3) 0.86966(17) 0.78365(12) 0.0248(5) Uani 1 1 d . . . . .
H34 H -0.118721 0.852312 0.742521 0.030 Uiso 1 1 calc R U . . .
C50 C -0.2129(3) 0.88739(18) 0.83011(12) 0.0262(5) Uani 1 1 d . . . . .
H35 H -0.311912 0.881817 0.821306 0.031 Uiso 1 1 calc R U . . .
C51 C -0.1844(3) 0.91345(19) 0.88991(12) 0.0274(5) Uani 1 1 d . . . . .
H36 H -0.263721 0.926526 0.922111 0.033 Uiso 1 1 calc R U . . .
C52 C -0.0408(3) 0.92037(19) 0.90263(11) 0.0246(5) Uani 1 1 d . . . . .
H37 H -0.022073 0.937917 0.943897 0.030 Uiso 1 1 calc R U . . .
C53 C 0.3056(3) 1.04804(18) 0.89096(10) 0.0223(5) Uani 1 1 d . . . . .
C54 C 0.1926(3) 1.11918(19) 0.91939(11) 0.0272(5) Uani 1 1 d . . . . .
H38 H 0.098545 1.094752 0.932100 0.033 Uiso 1 1 calc R U . . .
C55 C 0.2134(3) 1.2232(2) 0.92948(12) 0.0330(6) Uani 1 1 d . . . . .
H39 H 0.135193 1.268894 0.950125 0.040 Uiso 1 1 calc R U . . .
C56 C 0.3468(3) 1.2617(2) 0.90987(12) 0.0317(6) Uani 1 1 d . . . . .
H40 H 0.360330 1.334218 0.915755 0.038 Uiso 1 1 calc R U . . .
C57 C 0.4614(3) 1.1935(2) 0.88142(13) 0.0324(6) Uani 1 1 d . . . . .
H41 H 0.554185 1.219136 0.867841 0.039 Uiso 1 1 calc R U . . .
C58 C 0.4409(3) 1.0885(2) 0.87283(12) 0.0283(5) Uani 1 1 d . . . . .
H42 H 0.521073 1.042349 0.854055 0.034 Uiso 1 1 calc R U . . .
C59 C 0.3205(3) 0.81156(19) 0.93761(11) 0.0242(5) Uani 1 1 d . . . . .
C60 C 0.2963(3) 0.6995(2) 0.91775(13) 0.0375(6) Uani 1 1 d . . . . .
H43 H 0.359602 0.680929 0.878888 0.056 Uiso 1 1 calc R U . . .
H44 H 0.192216 0.696667 0.910677 0.056 Uiso 1 1 calc R U . . .
H45 H 0.321491 0.649134 0.950950 0.056 Uiso 1 1 calc R U . . .
C61 C 0.4822(3) 0.8169(3) 0.94790(13) 0.0407(7) Uani 1 1 d . . . . .
H46 H 0.510042 0.764277 0.979554 0.061 Uiso 1 1 calc R U . . .
H47 H 0.496326 0.887921 0.962468 0.061 Uiso 1 1 calc R U . . .
H48 H 0.544555 0.801938 0.908323 0.061 Uiso 1 1 calc R U . . .
C62 C 0.2258(3) 0.8381(2) 0.99970(11) 0.0330(6) Uani 1 1 d . . . . .
H49 H 0.123264 0.823704 0.996008 0.049 Uiso 1 1 calc R U . . .
H50 H 0.228781 0.913171 1.009427 0.049 Uiso 1 1 calc R U . . .
H51 H 0.264746 0.794318 1.033402 0.049 Uiso 1 1 calc R U . . .
O1 O 0.75347(17) 0.56245(12) 0.76182(7) 0.0221(3) Uani 1 1 d . . . . .
O2 O 0.38695(17) 0.86446(12) 0.81156(7) 0.0205(3) Uani 1 1 d . . . . .
Si1 Si 0.85714(7) 0.47523(5) 0.80150(3) 0.01983(15) Uani 1 1 d . . . . .
Si2 Si 0.27318(7) 0.90834(5) 0.87362(3) 0.01898(14) Uani 1 1 d . . . . .
C63 C 0.6579(5) 0.4922(4) 0.4110(2) 0.0874(14) Uani 1 1 d . . . . .
H52 H 0.675413 0.436356 0.442815 0.105 Uiso 1 1 calc R U . . .
H53 H 0.704326 0.464126 0.369921 0.105 Uiso 1 1 calc R U . . .
Cl1 Cl 0.46772(13) 0.51475(12) 0.40700(6) 0.0947(4) Uani 1 1 d . . . . .
Cl2 Cl 0.74446(12) 0.59778(9) 0.42873(8) 0.1012(5) Uani 1 1 d . . . . .

loop_
_atom_site_aniso_label
_atom_site_aniso_U_11
_atom_site_aniso_U_22
_atom_site_aniso_U_33
_atom_site_aniso_U_23
_atom_site_aniso_U_13
_atom_site_aniso_U_12
B1 0.0237(13) 0.0288(14) 0.0193(12) -0.0001(10) -0.0040(10) -0.0072(11)
C1 0.0240(12) 0.0376(14) 0.0187(11) -0.0011(10) -0.0045(9) -0.0063(10)
C2 0.0217(12) 0.0397(14) 0.0202(11) -0.0045(10) -0.0035(9) -0.0028(10)
C3 0.0294(14) 0.0505(17) 0.0265(13) -0.0047(12) 0.0001(11) 0.0066(12)
C4 0.0318(15) 0.069(2) 0.0242(13) -0.0044(13) 0.0057(11) 0.0065(14)
C5 0.0351(15) 0.0608(19) 0.0223(13) 0.0019(12) 0.0060(11) -0.0051(14)
C6 0.0277(13) 0.0452(15) 0.0217(12) 0.0004(11) -0.0048(10) -0.0082(11)
C7 0.0314(14) 0.0432(15) 0.0193(11) 0.0005(10) -0.0057(10) -0.0132(11)
C8 0.0414(16) 0.0567(18) 0.0207(12) 0.0018(12) -0.0050(11) -0.0201(14)
C9 0.068(2) 0.0543(19) 0.0250(14) 0.0043(13) -0.0038(14) -0.0294(17)
C10 0.074(2) 0.0338(15) 0.0338(15) 0.0046(12) -0.0119(15) -0.0164(15)
C11 0.0464(16) 0.0290(13) 0.0231(12) 0.0029(10) -0.0083(11) -0.0124(12)
C12 0.0518(17) 0.0238(13) 0.0279(13) 0.0063(10) -0.0102(12) -0.0057(12)
C13 0.0422(15) 0.0230(12) 0.0266(12) 0.0018(10) -0.0052(11) -0.0013(11)
C14 0.0298(13) 0.0229(11) 0.0199(11) 0.0020(9) -0.0082(9) -0.0059(10)
C15 0.0283(13) 0.0264(12) 0.0194(11) 0.0021(9) -0.0055(9) -0.0086(10)
C16 0.0339(14) 0.0311(13) 0.0202(11) 0.0022(9) -0.0061(10) -0.0124(11)
C17 0.0200(11) 0.0227(11) 0.0203(11) -0.0011(9) -0.0051(9) -0.0034(9)
C18 0.0195(11) 0.0195(11) 0.0186(10) -0.0006(8) -0.0053(8) -0.0038(8)
C19 0.0246(12) 0.0217(11) 0.0194(11) 0.0016(8) -0.0065(9) -0.0033(9)
C20 0.0268(12) 0.0178(11) 0.0248(11) 0.0013(9) -0.0083(9) 0.0009(9)
C21 0.0198(11) 0.0225(11) 0.0229(11) -0.0006(9) -0.0027(9) 0.0027(9)
C22 0.0176(11) 0.0203(11) 0.0177(10) 0.0011(8) -0.0034(8) -0.0028(8)
C23 0.0160(10) 0.0195(10) 0.0178(10) -0.0008(8) -0.0041(8) -0.0018(8)
C24 0.0174(11) 0.0192(10) 0.0179(10) 0.0000(8) -0.0043(8) -0.0028(8)
C25 0.0154(10) 0.0205(11) 0.0219(11) -0.0028(8) -0.0058(8) -0.0023(8)
C26 0.0184(11) 0.0218(11) 0.0232(11) -0.0012(9) -0.0056(9) -0.0018(9)
C27 0.0223(12) 0.0220(11) 0.0289(12) -0.0043(9) -0.0048(10) 0.0045(9)
C28 0.0225(12) 0.0315(13) 0.0259(12) -0.0086(10) -0.0039(9) 0.0051(10)
C29 0.0192(11) 0.0306(12) 0.0216(11) -0.0041(9) -0.0044(9) -0.0005(9)
C30 0.0173(11) 0.0250(11) 0.0191(10) -0.0024(9) -0.0048(8) -0.0029(9)
C31 0.0208(12) 0.0182(11) 0.0312(12) -0.0001(9) -0.0022(9) -0.0014(9)
C32 0.0265(13) 0.0205(12) 0.0390(14) 0.0025(10) -0.0101(11) -0.0003(10)
C33 0.0357(15) 0.0186(12) 0.0536(17) 0.0021(11) -0.0113(13) 0.0006(10)
C34 0.0376(15) 0.0230(13) 0.0473(16) -0.0059(11) -0.0062(12) -0.0077(11)
C35 0.0304(14) 0.0325(14) 0.0381(14) -0.0035(11) -0.0091(11) -0.0077(11)
C36 0.0228(12) 0.0242(12) 0.0341(13) 0.0001(10) -0.0061(10) 0.0005(9)
C37 0.0209(12) 0.0229(11) 0.0258(12) 0.0000(9) -0.0048(9) -0.0008(9)
C38 0.0228(12) 0.0218(12) 0.0388(14) -0.0020(10) -0.0052(10) -0.0011(9)
C39 0.0271(13) 0.0264(13) 0.0397(14) -0.0002(11) -0.0042(11) -0.0065(10)
C40 0.0209(13) 0.0415(16) 0.0458(16) 0.0028(12) -0.0024(11) -0.0044(11)
C41 0.0215(14) 0.0364(16) 0.079(2) 0.0121(15) 0.0005(14) 0.0051(11)
C42 0.0250(13) 0.0244(13) 0.0636(19) 0.0079(12) -0.0020(13) 0.0013(10)
C43 0.0224(12) 0.0225(12) 0.0272(12) 0.0020(9) -0.0050(9) -0.0004(9)
C44 0.0255(13) 0.0464(16) 0.0346(14) -0.0008(12) 0.0011(11) -0.0021(12)
C45 0.0516(18) 0.0263(13) 0.0319(14) -0.0054(10) -0.0011(12) -0.0039(12)
C46 0.0375(15) 0.0392(15) 0.0298(13) 0.0052(11) -0.0081(11) 0.0033(12)
C47 0.0200(11) 0.0177(11) 0.0245(11) -0.0001(8) -0.0035(9) 0.0014(8)
C48 0.0247(12) 0.0187(11) 0.0252(12) -0.0018(9) -0.0039(9) 0.0008(9)
C49 0.0275(13) 0.0179(11) 0.0304(12) -0.0028(9) -0.0109(10) -0.0007(9)
C50 0.0214(12) 0.0212(11) 0.0379(14) -0.0026(10) -0.0101(10) -0.0041(9)
C51 0.0200(12) 0.0282(12) 0.0334(13) -0.0046(10) 0.0005(10) -0.0025(10)
C52 0.0218(12) 0.0280(12) 0.0244(12) -0.0035(9) -0.0050(9) -0.0005(9)
C53 0.0227(12) 0.0247(12) 0.0198(11) -0.0005(9) -0.0067(9) 0.0013(9)
C54 0.0221(12) 0.0298(13) 0.0289(12) 0.0001(10) -0.0002(10) -0.0001(10)
C55 0.0319(14) 0.0305(13) 0.0355(14) -0.0080(11) -0.0068(11) 0.0072(11)
C56 0.0356(15) 0.0246(12) 0.0371(14) -0.0012(10) -0.0140(11) -0.0033(11)
C57 0.0278(13) 0.0336(14) 0.0376(14) -0.0007(11) -0.0076(11) -0.0073(11)
C58 0.0214(12) 0.0309(13) 0.0331(13) -0.0051(10) -0.0069(10) 0.0010(10)
C59 0.0224(12) 0.0279(12) 0.0210(11) 0.0029(9) -0.0012(9) 0.0022(9)
C60 0.0541(18) 0.0257(13) 0.0319(14) 0.0048(10) -0.0062(13) 0.0022(12)
C61 0.0260(14) 0.0630(19) 0.0320(14) 0.0151(13) -0.0070(11) 0.0037(13)
C62 0.0337(14) 0.0413(15) 0.0212(12) 0.0036(10) 0.0022(10) 0.0051(11)
O1 0.0203(8) 0.0189(8) 0.0259(8) 0.0024(6) -0.0015(6) 0.0023(6)
O2 0.0199(8) 0.0219(8) 0.0185(8) 0.0020(6) -0.0007(6) 0.0036(6)
Si1 0.0173(3) 0.0157(3) 0.0267(3) 0.0009(2) -0.0048(2) 0.0004(2)
Si2 0.0155(3) 0.0219(3) 0.0190(3) -0.0007(2) -0.0019(2) 0.0016(2)
C63 0.080(3) 0.087(3) 0.099(3) -0.021(3) -0.042(3) 0.011(2)
Cl1 0.0692(7) 0.1382(12) 0.0829(8) -0.0093(7) -0.0314(6) -0.0158(7)
Cl2 0.0604(7) 0.0735(7) 0.1708(14) -0.0496(8) -0.0372(8) 0.0226(5)

loop_
_atom_type_symbol
_atom_type_description
_atom_type_scat_dispersion_real
_atom_type_scat_dispersion_imag
_atom_type_scat_source
C C 0.0033 0.0016 'International Tables Vol C Tables 4.2.6.8 and 6.1.1.4'
H H 0.0000 0.0000 'International Tables Vol C Tables 4.2.6.8 and 6.1.1.4'
B B 0.0013 0.0007 'International Tables Vol C Tables 4.2.6.8 and 6.1.1.4'
Cl Cl 0.1484 0.1585 'International Tables Vol C Tables 4.2.6.8 and 6.1.1.4'
O O 0.0106 0.0060 'International Tables Vol C Tables 4.2.6.8 and 6.1.1.4'
Si Si 0.0817 0.0704 'International Tables Vol C Tables 4.2.6.8 and 6.1.1.4'

loop_
_geom_angle_atom_site_label_1
_geom_angle_atom_site_label_2
_geom_angle_atom_site_label_3
_geom_angle
_geom_angle_site_symmetry_1
_geom_angle_site_symmetry_3
_geom_angle_publ_flag
C15 B1 C1 120.9(2) . . ?
C15 B1 C17 119.1(2) . . ?
C1 B1 C17 120.0(2) . . ?
C2 C1 C6 122.2(2) . . ?
C2 C1 B1 119.1(2) . . ?
C6 C1 B1 118.7(2) . . ?
C1 C2 C3 118.1(2) . . ?
C1 C2 C29 119.8(2) . . ?
C3 C2 C29 122.1(2) . . ?
C4 C3 C2 119.6(3) . . ?
C4 C3 H1 120.2 . . ?
C2 C3 H1 120.2 . . ?
C3 C4 C5 122.2(3) . . ?
C3 C4 H2 118.9 . . ?
C5 C4 H2 118.9 . . ?
C4 C5 C6 120.2(2) . . ?
C4 C5 H3 119.9 . . ?
C6 C5 H3 119.9 . . ?
C5 C6 C1 117.6(3) . . ?
C5 C6 C7 122.8(2) . . ?
C1 C6 C7 119.5(2) . . ?
C8 C7 C16 117.4(3) . . ?
C8 C7 C6 120.6(2) . . ?
C16 C7 C6 121.9(2) . . ?
C7 C8 C9 121.5(3) . . ?
C7 C8 H4 119.2 . . ?
C9 C8 H4 119.2 . . ?
C10 C9 C8 120.7(3) . . ?
C10 C9 H5 119.6 . . ?
C8 C9 H5 119.6 . . ?
C9 C10 C11 119.9(3) . . ?
C9 C10 H6 120.1 . . ?
C11 C10 H6 120.1 . . ?
C16 C11 C12 118.4(2) . . ?
C16 C11 C10 119.7(3) . . ?
C12 C11 C10 121.9(3) . . ?
C13 C12 C11 122.7(2) . . ?
C13 C12 H7 118.7 . . ?
C11 C12 H7 118.7 . . ?
C12 C13 C14 120.0(2) . . ?
C12 C13 H8 120.0 . . ?
C14 C13 H8 120.0 . . ?
C15 C14 C13 118.4(2) . . ?
C15 C14 C19 119.4(2) . . ?
C13 C14 C19 122.2(2) . . ?
C14 C15 C16 121.8(2) . . ?
C14 C15 B1 120.1(2) . . ?
C16 C15 B1 118.1(2) . . ?
C11 C16 C15 118.7(2) . . ?
C11 C16 C7 120.5(2) . . ?
C15 C16 C7 120.8(2) . . ?
C30 C17 C18 122.6(2) . . ?
C30 C17 B1 118.4(2) . . ?
C18 C17 B1 119.0(2) . . ?
C17 C18 C23 118.5(2) . . ?
C17 C18 C19 120.6(2) . . ?
C23 C18 C19 120.8(2) . . ?
C20 C19 C18 116.9(2) . . ?
C20 C19 C14 121.4(2) . . ?
C18 C19 C14 121.7(2) . . ?
C19 C20 C21 123.1(2) . . ?
C19 C20 H9 118.4 . . ?
C21 C20 H9 118.4 . . ?
C22 C21 C20 120.7(2) . . ?
C22 C21 H10 119.7 . . ?
C20 C21 H10 119.7 . . ?
C21 C22 O2 123.22(19) . . ?
C21 C22 C23 119.9(2) . . ?
O2 C22 C23 116.91(18) . . ?
C24 C23 C22 122.60(19) . . ?
C24 C23 C18 118.98(19) . . ?
C22 C23 C18 118.42(19) . . ?
C23 C24 C25 122.3(2) . . ?
C23 C24 H11 118.8 . . ?
C25 C24 H11 118.8 . . ?
C24 C25 C26 122.3(2) . . ?
C24 C25 C30 119.1(2) . . ?
C26 C25 C30 118.6(2) . . ?
O1 C26 C27 123.1(2) . . ?
O1 C26 C25 117.29(19) . . ?
C27 C26 C25 119.6(2) . . ?
C26 C27 C28 120.9(2) . . ?
C26 C27 H12 119.6 . . ?
C28 C27 H12 119.6 . . ?
C29 C28 C27 123.3(2) . . ?
C29 C28 H13 118.3 . . ?
C27 C28 H13 118.3 . . ?
C28 C29 C30 116.5(2) . . ?
C28 C29 C2 121.8(2) . . ?
C30 C29 C2 121.7(2) . . ?
C17 C30 C25 118.5(2) . . ?
C17 C30 C29 120.9(2) . . ?
C25 C30 C29 120.6(2) . . ?
C36 C31 C32 117.0(2) . . ?
C36 C31 Si1 120.07(17) . . ?
C32 C31 Si1 122.92(18) . . ?
C33 C32 C31 121.3(2) . . ?
C33 C32 H14 119.3 . . ?
C31 C32 H14 119.3 . . ?
C32 C33 C34 120.1(2) . . ?
C32 C33 H15 119.9 . . ?
C34 C33 H15 119.9 . . ?
C35 C34 C33 119.5(2) . . ?
C35 C34 H16 120.2 . . ?
C33 C34 H16 120.2 . . ?
C34 C35 C36 120.5(2) . . ?
C34 C35 H17 119.8 . . ?
C36 C35 H17 119.8 . . ?
C35 C36 C31 121.5(2) . . ?
C35 C36 H18 119.2 . . ?
C31 C36 H18 119.2 . . ?
C42 C37 C38 117.0(2) . . ?
C42 C37 Si1 122.56(19) . . ?
C38 C37 Si1 120.38(17) . . ?
C39 C38 C37 121.4(2) . . ?
C39 C38 H19 119.3 . . ?
C37 C38 H19 119.3 . . ?
C40 C39 C38 120.3(2) . . ?
C40 C39 H20 119.9 . . ?
C38 C39 H20 119.9 . . ?
C39 C40 C41 119.5(2) . . ?
C39 C40 H21 120.3 . . ?
C41 C40 H21 120.3 . . ?
C40 C41 C42 120.2(3) . . ?
C40 C41 H22 119.9 . . ?
C42 C41 H22 119.9 . . ?
C41 C42 C37 121.7(3) . . ?
C41 C42 H23 119.1 . . ?
C37 C42 H23 119.1 . . ?
C45 C43 C46 108.7(2) . . ?
C45 C43 C44 109.5(2) . . ?
C46 C43 C44 109.3(2) . . ?
C45 C43 Si1 109.43(17) . . ?
C46 C43 Si1 110.40(17) . . ?
C44 C43 Si1 109.52(17) . . ?
C43 C44 H24 109.5 . . ?
C43 C44 H25 109.5 . . ?
H24 C44 H25 109.5 . . ?
C43 C44 H26 109.5 . . ?
H24 C44 H26 109.5 . . ?
H25 C44 H26 109.5 . . ?
C43 C45 H27 109.5 . . ?
C43 C45 H28 109.5 . . ?
H27 C45 H28 109.5 . . ?
C43 C45 H29 109.5 . . ?
H27 C45 H29 109.5 . . ?
H28 C45 H29 109.5 . . ?
C43 C46 H30 109.5 . . ?
C43 C46 H31 109.5 . . ?
H30 C46 H31 109.5 . . ?
C43 C46 H32 109.5 . . ?
H30 C46 H32 109.5 . . ?
H31 C46 H32 109.5 . . ?
C48 C47 C52 117.4(2) . . ?
C48 C47 Si2 121.00(17) . . ?
C52 C47 Si2 121.60(17) . . ?
C49 C48 C47 121.1(2) . . ?
C49 C48 H33 119.5 . . ?
C47 C48 H33 119.5 . . ?
C50 C49 C48 120.2(2) . . ?
C50 C49 H34 119.9 . . ?
C48 C49 H34 119.9 . . ?
C49 C50 C51 120.0(2) . . ?
C49 C50 H35 120.0 . . ?
C51 C50 H35 120.0 . . ?
C52 C51 C50 119.8(2) . . ?
C52 C51 H36 120.1 . . ?
C50 C51 H36 120.1 . . ?
C51 C52 C47 121.5(2) . . ?
C51 C52 H37 119.3 . . ?
C47 C52 H37 119.3 . . ?
C58 C53 C54 116.5(2) . . ?
C58 C53 Si2 121.77(18) . . ?
C54 C53 Si2 121.60(18) . . ?
C55 C54 C53 122.0(2) . . ?
C55 C54 H38 119.0 . . ?
C53 C54 H38 119.0 . . ?
C54 C55 C56 120.4(2) . . ?
C54 C55 H39 119.8 . . ?
C56 C55 H39 119.8 . . ?
C55 C56 C57 119.3(2) . . ?
C55 C56 H40 120.4 . . ?
C57 C56 H40 120.4 . . ?
C58 C57 C56 120.1(2) . . ?
C58 C57 H41 120.0 . . ?
C56 C57 H41 120.0 . . ?
C57 C58 C53 121.8(2) . . ?
C57 C58 H42 119.1 . . ?
C53 C58 H42 119.1 . . ?
C61 C59 C60 109.8(2) . . ?
C61 C59 C62 108.3(2) . . ?
C60 C59 C62 109.0(2) . . ?
C61 C59 Si2 108.48(17) . . ?
C60 C59 Si2 109.50(17) . . ?
C62 C59 Si2 111.79(16) . . ?
C59 C60 H43 109.5 . . ?
C59 C60 H44 109.5 . . ?
H43 C60 H44 109.5 . . ?
C59 C60 H45 109.5 . . ?
H43 C60 H45 109.5 . . ?
H44 C60 H45 109.5 . . ?
C59 C61 H46 109.5 . . ?
C59 C61 H47 109.5 . . ?
H46 C61 H47 109.5 . . ?
C59 C61 H48 109.5 . . ?
H46 C61 H48 109.5 . . ?
H47 C61 H48 109.5 . . ?
C59 C62 H49 109.5 . . ?
C59 C62 H50 109.5 . . ?
H49 C62 H50 109.5 . . ?
C59 C62 H51 109.5 . . ?
H49 C62 H51 109.5 . . ?
H50 C62 H51 109.5 . . ?
C26 O1 Si1 127.55(14) . . ?
C22 O2 Si2 131.15(14) . . ?
O1 Si1 C31 107.36(10) . . ?
O1 Si1 C37 109.91(9) . . ?
C31 Si1 C37 111.99(10) . . ?
O1 Si1 C43 104.16(9) . . ?
C31 Si1 C43 112.38(11) . . ?
C37 Si1 C43 110.68(11) . . ?
O2 Si2 C47 108.96(9) . . ?
O2 Si2 C53 109.70(10) . . ?
C47 Si2 C53 109.92(10) . . ?
O2 Si2 C59 103.50(9) . . ?
C47 Si2 C59 110.86(11) . . ?
C53 Si2 C59 113.65(11) . . ?
Cl2 C63 Cl1 116.1(3) . . ?
Cl2 C63 H52 108.3 . . ?
Cl1 C63 H52 108.3 . . ?
Cl2 C63 H53 108.3 . . ?
Cl1 C63 H53 108.3 . . ?
H52 C63 H53 107.4 . . ?

loop_
_geom_bond_atom_site_label_1
_geom_bond_atom_site_label_2
_geom_bond_distance
_geom_bond_site_symmetry_2
_geom_bond_publ_flag
B1 C15 1.497(4) . ?
B1 C1 1.509(4) . ?
B1 C17 1.515(3) . ?
C1 C2 1.396(4) . ?
C1 C6 1.413(3) . ?
C2 C3 1.407(3) . ?
C2 C29 1.483(3) . ?
C3 C4 1.374(4) . ?
C3 H1 0.9500 . ?
C4 C5 1.378(4) . ?
C4 H2 0.9500 . ?
C5 C6 1.396(4) . ?
C5 H3 0.9500 . ?
C6 C7 1.485(4) . ?
C7 C8 1.390(4) . ?
C7 C16 1.439(4) . ?
C8 C9 1.422(4) . ?
C8 H4 0.9500 . ?
C9 C10 1.358(5) . ?
C9 H5 0.9500 . ?
C10 C11 1.423(4) . ?
C10 H6 0.9500 . ?
C11 C16 1.407(4) . ?
C11 C12 1.410(4) . ?
C12 C13 1.366(4) . ?
C12 H7 0.9500 . ?
C13 C14 1.415(3) . ?
C13 H8 0.9500 . ?
C14 C15 1.393(3) . ?
C14 C19 1.486(3) . ?
C15 C16 1.426(3) . ?
C17 C30 1.402(3) . ?
C17 C18 1.403(3) . ?
C18 C23 1.433(3) . ?
C18 C19 1.440(3) . ?
C19 C20 1.374(3) . ?
C20 C21 1.405(3) . ?
C20 H9 0.9500 . ?
C21 C22 1.366(3) . ?
C21 H10 0.9500 . ?
C22 O2 1.370(3) . ?
C22 C23 1.431(3) . ?
C23 C24 1.397(3) . ?
C24 C25 1.399(3) . ?
C24 H11 0.9500 . ?
C25 C26 1.431(3) . ?
C25 C30 1.432(3) . ?
C26 O1 1.364(3) . ?
C26 C27 1.365(3) . ?
C27 C28 1.398(3) . ?
C27 H12 0.9500 . ?
C28 C29 1.375(3) . ?
C28 H13 0.9500 . ?
C29 C30 1.447(3) . ?
C31 C36 1.397(3) . ?
C31 C32 1.403(3) . ?
C31 Si1 1.859(2) . ?
C32 C33 1.383(3) . ?
C32 H14 0.9500 . ?
C33 C34 1.388(4) . ?
C33 H15 0.9500 . ?
C34 C35 1.372(4) . ?
C34 H16 0.9500 . ?
C35 C36 1.384(3) . ?
C35 H17 0.9500 . ?
C36 H18 0.9500 . ?
C37 C42 1.387(3) . ?
C37 C38 1.397(3) . ?
C37 Si1 1.865(2) . ?
C38 C39 1.385(3) . ?
C38 H19 0.9500 . ?
C39 C40 1.373(4) . ?
C39 H20 0.9500 . ?
C40 C41 1.378(4) . ?
C40 H21 0.9500 . ?
C41 C42 1.383(4) . ?
C41 H22 0.9500 . ?
C42 H23 0.9500 . ?
C43 C45 1.523(3) . ?
C43 C46 1.526(3) . ?
C43 C44 1.536(3) . ?
C43 Si1 1.882(2) . ?
C44 H24 0.9800 . ?
C44 H25 0.9800 . ?
C44 H26 0.9800 . ?
C45 H27 0.9800 . ?
C45 H28 0.9800 . ?
C45 H29 0.9800 . ?
C46 H30 0.9800 . ?
C46 H31 0.9800 . ?
C46 H32 0.9800 . ?
C47 C48 1.392(3) . ?
C47 C52 1.398(3) . ?
C47 Si2 1.861(2) . ?
C48 C49 1.386(3) . ?
C48 H33 0.9500 . ?
C49 C50 1.367(3) . ?
C49 H34 0.9500 . ?
C50 C51 1.383(3) . ?
C50 H35 0.9500 . ?
C51 C52 1.375(3) . ?
C51 H36 0.9500 . ?
C52 H37 0.9500 . ?
C53 C58 1.395(3) . ?
C53 C54 1.398(3) . ?
C53 Si2 1.869(2) . ?
C54 C55 1.372(4) . ?
C54 H38 0.9500 . ?
C55 C56 1.376(4) . ?
C55 H39 0.9500 . ?
C56 C57 1.386(4) . ?
C56 H40 0.9500 . ?
C57 C58 1.377(4) . ?
C57 H41 0.9500 . ?
C58 H42 0.9500 . ?
C59 C61 1.521(4) . ?
C59 C60 1.529(4) . ?
C59 C62 1.531(3) . ?
C59 Si2 1.883(2) . ?
C60 H43 0.9800 . ?
C60 H44 0.9800 . ?
C60 H45 0.9800 . ?
C61 H46 0.9800 . ?
C61 H47 0.9800 . ?
C61 H48 0.9800 . ?
C62 H49 0.9800 . ?
C62 H50 0.9800 . ?
C62 H51 0.9800 . ?
O1 Si1 1.6687(16) . ?
O2 Si2 1.6656(16) . ?
C63 Cl2 1.682(5) . ?
C63 Cl1 1.741(5) . ?
C63 H52 0.9900 . ?
C63 H53 0.9900 . ?

loop_
_geom_torsion_atom_site_label_1
_geom_torsion_atom_site_label_2
_geom_torsion_atom_site_label_3
_geom_torsion_atom_site_label_4
_geom_torsion
_geom_torsion_site_symmetry_1
_geom_torsion_site_symmetry_2
_geom_torsion_site_symmetry_3
_geom_torsion_site_symmetry_4
_geom_torsion_publ_flag
C15 B1 C1 C2 -179.3(2) . . . . ?
C17 B1 C1 C2 1.6(3) . . . . ?
C15 B1 C1 C6 2.0(4) . . . . ?
C17 B1 C1 C6 -177.1(2) . . . . ?
C6 C1 C2 C3 0.4(4) . . . . ?
B1 C1 C2 C3 -178.2(2) . . . . ?
C6 C1 C2 C29 178.9(2) . . . . ?
B1 C1 C2 C29 0.2(3) . . . . ?
C1 C2 C3 C4 -1.2(4) . . . . ?
C29 C2 C3 C4 -179.7(2) . . . . ?
C2 C3 C4 C5 1.0(5) . . . . ?
C3 C4 C5 C6 0.2(5) . . . . ?
C4 C5 C6 C1 -1.0(4) . . . . ?
C4 C5 C6 C7 179.1(3) . . . . ?
C2 C1 C6 C5 0.7(4) . . . . ?
B1 C1 C6 C5 179.4(2) . . . . ?
C2 C1 C6 C7 -179.5(2) . . . . ?
B1 C1 C6 C7 -0.8(3) . . . . ?
C5 C6 C7 C8 -3.3(4) . . . . ?
C1 C6 C7 C8 176.8(2) . . . . ?
C5 C6 C7 C16 178.1(2) . . . . ?
C1 C6 C7 C16 -1.8(4) . . . . ?
C16 C7 C8 C9 -2.2(4) . . . . ?
C6 C7 C8 C9 179.1(2) . . . . ?
C7 C8 C9 C10 -1.7(4) . . . . ?
C8 C9 C10 C11 3.6(4) . . . . ?
C9 C10 C11 C16 -1.7(4) . . . . ?
C9 C10 C11 C12 176.3(3) . . . . ?
C16 C11 C12 C13 1.4(4) . . . . ?
C10 C11 C12 C13 -176.6(3) . . . . ?
C11 C12 C13 C14 -0.8(4) . . . . ?
C12 C13 C14 C15 -0.4(4) . . . . ?
C12 C13 C14 C19 179.8(2) . . . . ?
C13 C14 C15 C16 1.1(3) . . . . ?
C19 C14 C15 C16 -179.1(2) . . . . ?
C13 C14 C15 B1 -177.9(2) . . . . ?
C19 C14 C15 B1 2.0(3) . . . . ?
C1 B1 C15 C14 178.4(2) . . . . ?
C17 B1 C15 C14 -2.6(3) . . . . ?
C1 B1 C15 C16 -0.6(3) . . . . ?
C17 B1 C15 C16 178.5(2) . . . . ?
C12 C11 C16 C15 -0.7(4) . . . . ?
C10 C11 C16 C15 177.3(2) . . . . ?
C12 C11 C16 C7 179.7(2) . . . . ?
C10 C11 C16 C7 -2.3(4) . . . . ?
C14 C15 C16 C11 -0.5(4) . . . . ?
B1 C15 C16 C11 178.4(2) . . . . ?
C14 C15 C16 C7 179.1(2) . . . . ?
B1 C15 C16 C7 -2.0(3) . . . . ?
C8 C7 C16 C11 4.2(4) . . . . ?
C6 C7 C16 C11 -177.2(2) . . . . ?
C8 C7 C16 C15 -175.4(2) . . . . ?
C6 C7 C16 C15 3.2(4) . . . . ?
C15 B1 C17 C30 -179.7(2) . . . . ?
C1 B1 C17 C30 -0.7(3) . . . . ?
C15 B1 C17 C18 0.2(3) . . . . ?
C1 B1 C17 C18 179.2(2) . . . . ?
C30 C17 C18 C23 1.3(3) . . . . ?
B1 C17 C18 C23 -178.6(2) . . . . ?
C30 C17 C18 C19 -177.4(2) . . . . ?
B1 C17 C18 C19 2.8(3) . . . . ?
C17 C18 C19 C20 176.8(2) . . . . ?
C23 C18 C19 C20 -1.9(3) . . . . ?
C17 C18 C19 C14 -3.5(3) . . . . ?
C23 C18 C19 C14 177.9(2) . . . . ?
C15 C14 C19 C20 -179.2(2) . . . . ?
C13 C14 C19 C20 0.6(4) . . . . ?
C15 C14 C19 C18 1.0(3) . . . . ?
C13 C14 C19 C18 -179.2(2) . . . . ?
C18 C19 C20 C21 2.6(3) . . . . ?
C14 C19 C20 C21 -177.1(2) . . . . ?
C19 C20 C21 C22 -0.2(4) . . . . ?
C20 C21 C22 O2 177.0(2) . . . . ?
C20 C21 C22 C23 -3.1(3) . . . . ?
C21 C22 C23 C24 -176.8(2) . . . . ?
O2 C22 C23 C24 3.0(3) . . . . ?
C21 C22 C23 C18 3.7(3) . . . . ?
O2 C22 C23 C18 -176.42(18) . . . . ?
C17 C18 C23 C24 0.7(3) . . . . ?
C19 C18 C23 C24 179.3(2) . . . . ?
C17 C18 C23 C22 -179.88(19) . . . . ?
C19 C18 C23 C22 -1.2(3) . . . . ?
C22 C23 C24 C25 178.8(2) . . . . ?
C18 C23 C24 C25 -1.8(3) . . . . ?
C23 C24 C25 C26 -179.7(2) . . . . ?
C23 C24 C25 C30 0.9(3) . . . . ?
C24 C25 C26 O1 -6.5(3) . . . . ?
C30 C25 C26 O1 172.82(19) . . . . ?
C24 C25 C26 C27 174.2(2) . . . . ?
C30 C25 C26 C27 -6.5(3) . . . . ?
O1 C26 C27 C28 -173.7(2) . . . . ?
C25 C26 C27 C28 5.6(3) . . . . ?
C26 C27 C28 C29 0.6(4) . . . . ?
C27 C28 C29 C30 -5.4(3) . . . . ?
C27 C28 C29 C2 174.5(2) . . . . ?
C1 C2 C29 C28 177.0(2) . . . . ?
C3 C2 C29 C28 -4.6(4) . . . . ?
C1 C2 C29 C30 -3.1(3) . . . . ?
C3 C2 C29 C30 175.3(2) . . . . ?
C18 C17 C30 C25 -2.2(3) . . . . ?
B1 C17 C30 C25 177.7(2) . . . . ?
C18 C17 C30 C29 177.9(2) . . . . ?
B1 C17 C30 C29 -2.2(3) . . . . ?
C24 C25 C30 C17 1.0(3) . . . . ?
C26 C25 C30 C17 -178.34(19) . . . . ?
C24 C25 C30 C29 -179.1(2) . . . . ?
C26 C25 C30 C29 1.6(3) . . . . ?
C28 C29 C30 C17 -175.9(2) . . . . ?
C2 C29 C30 C17 4.1(3) . . . . ?
C28 C29 C30 C25 4.2(3) . . . . ?
C2 C29 C30 C25 -175.8(2) . . . . ?
C36 C31 C32 C33 1.0(4) . . . . ?
Si1 C31 C32 C33 -179.9(2) . . . . ?
C31 C32 C33 C34 -0.6(4) . . . . ?
C32 C33 C34 C35 -0.4(4) . . . . ?
C33 C34 C35 C36 0.8(4) . . . . ?
C34 C35 C36 C31 -0.4(4) . . . . ?
C32 C31 C36 C35 -0.5(4) . . . . ?
Si1 C31 C36 C35 -179.6(2) . . . . ?
C42 C37 C38 C39 0.2(4) . . . . ?
Si1 C37 C38 C39 177.2(2) . . . . ?
C37 C38 C39 C40 -1.1(4) . . . . ?
C38 C39 C40 C41 1.3(4) . . . . ?
C39 C40 C41 C42 -0.7(5) . . . . ?
C40 C41 C42 C37 -0.2(5) . . . . ?
C38 C37 C42 C41 0.4(4) . . . . ?
Si1 C37 C42 C41 -176.5(3) . . . . ?
C52 C47 C48 C49 -0.4(3) . . . . ?
Si2 C47 C48 C49 178.37(17) . . . . ?
C47 C48 C49 C50 0.0(3) . . . . ?
C48 C49 C50 C51 0.5(4) . . . . ?
C49 C50 C51 C52 -0.7(4) . . . . ?
C50 C51 C52 C47 0.4(4) . . . . ?
C48 C47 C52 C51 0.2(3) . . . . ?
Si2 C47 C52 C51 -178.56(19) . . . . ?
C58 C53 C54 C55 -0.5(4) . . . . ?
Si2 C53 C54 C55 -176.8(2) . . . . ?
C53 C54 C55 C56 2.0(4) . . . . ?
C54 C55 C56 C57 -1.8(4) . . . . ?
C55 C56 C57 C58 0.2(4) . . . . ?
C56 C57 C58 C53 1.3(4) . . . . ?
C54 C53 C58 C57 -1.2(4) . . . . ?
Si2 C53 C58 C57 175.11(19) . . . . ?
C27 C26 O1 Si1 23.8(3) . . . . ?
C25 C26 O1 Si1 -155.42(16) . . . . ?
C21 C22 O2 Si2 -6.1(3) . . . . ?
C23 C22 O2 Si2 174.08(15) . . . . ?
C26 O1 Si1 C31 -86.78(19) . . . . ?
C26 O1 Si1 C37 35.3(2) . . . . ?
C26 O1 Si1 C43 153.86(18) . . . . ?
C36 C31 Si1 O1 0.8(2) . . . . ?
C32 C31 Si1 O1 -178.2(2) . . . . ?
C36 C31 Si1 C37 -119.9(2) . . . . ?
C32 C31 Si1 C37 61.1(2) . . . . ?
C36 C31 Si1 C43 114.8(2) . . . . ?
C32 C31 Si1 C43 -64.2(2) . . . . ?
C42 C37 Si1 O1 -146.1(2) . . . . ?
C38 C37 Si1 O1 37.1(2) . . . . ?
C42 C37 Si1 C31 -26.8(3) . . . . ?
C38 C37 Si1 C31 156.35(19) . . . . ?
C42 C37 Si1 C43 99.4(2) . . . . ?
C38 C37 Si1 C43 -77.4(2) . . . . ?
C45 C43 Si1 O1 -54.02(19) . . . . ?
C46 C43 Si1 O1 -173.59(17) . . . . ?
C44 C43 Si1 O1 66.01(18) . . . . ?
C45 C43 Si1 C31 -169.91(17) . . . . ?
C46 C43 Si1 C31 70.5(2) . . . . ?
C44 C43 Si1 C31 -49.9(2) . . . . ?
C45 C43 Si1 C37 64.1(2) . . . . ?
C46 C43 Si1 C37 -55.5(2) . . . . ?
C44 C43 Si1 C37 -175.92(16) . . . . ?
C22 O2 Si2 C47 73.8(2) . . . . ?
C22 O2 Si2 C53 -46.6(2) . . . . ?
C22 O2 Si2 C59 -168.21(19) . . . . ?
C48 C47 Si2 O2 -7.5(2) . . . . ?
C52 C47 Si2 O2 171.18(18) . . . . ?
C48 C47 Si2 C53 112.75(19) . . . . ?
C52 C47 Si2 C53 -68.6(2) . . . . ?
C48 C47 Si2 C59 -120.76(19) . . . . ?
C52 C47 Si2 C59 57.9(2) . . . . ?
C58 C53 Si2 O2 -24.8(2) . . . . ?
C54 C53 Si2 O2 151.30(18) . . . . ?
C58 C53 Si2 C47 -144.58(19) . . . . ?
C54 C53 Si2 C47 31.5(2) . . . . ?
C58 C53 Si2 C59 90.5(2) . . . . ?
C54 C53 Si2 C59 -93.4(2) . . . . ?
C61 C59 Si2 O2 61.00(19) . . . . ?
C60 C59 Si2 O2 -58.77(19) . . . . ?
C62 C59 Si2 O2 -179.71(17) . . . . ?
C61 C59 Si2 C47 177.68(17) . . . . ?
C60 C59 Si2 C47 57.9(2) . . . . ?
C62 C59 Si2 C47 -63.0(2) . . . . ?
C61 C59 Si2 C53 -57.9(2) . . . . ?
C60 C59 Si2 C53 -177.68(17) . . . . ?
C62 C59 Si2 C53 61.4(2) . . . . ?
